data_4067269
loop_
_publ_author_name
'Varonka, Matthew S.'
'Warren, Timothy H.'

_publ_contact_author 'Timothy H. Warren'
_publ_section_title
;
 Three-Coordinate N-Heterocyclic Carbene Nickel Nitrosyl Complexes
;
_journal_issue 4
_journal_name_full Organometallics
_journal_page_first 717
_journal_paper_doi 10.1021/om900706z
_journal_volume 29
_journal_year 2010
_chemical_formula_moiety 'C33 H41 F3 N2 Ni O3 S'
_chemical_formula_sum 'C33 H41 F3 N2 Ni O3 S'
_chemical_formula_weight 661.45
_chemical_name_common IPrNi(Cp)OTf
_chemical_name_systematic
; 
 ? 
;
_space_group_IT_number 2
_symmetry_cell_setting triclinic
_symmetry_space_group_name_Hall '-P 1'
_symmetry_space_group_name_H-M 'P -1'
_atom_sites_solution_hydrogens geom
_atom_sites_solution_primary direct
_atom_sites_solution_secondary difmap
_audit_creation_method SHELXL-97
_cell_angle_alpha 88.6660(10)
_cell_angle_beta 80.4400(10)
_cell_angle_gamma 84.8120(10)
_cell_formula_units_Z 2
_cell_length_a 10.1295(9)
_cell_length_b 12.2420(11)
_cell_length_c 13.4105(12)
_cell_measurement_reflns_used 6586
_cell_measurement_temperature 100(2)
_cell_measurement_theta_max 56.195
_cell_measurement_theta_min 4.525
_cell_volume 1633.1(3)
_computing_cell_refinement 'Bruker APEXII'
_computing_data_collection 'Bruker APEXII'
_computing_data_reduction 'Bruker APEXII'
_computing_molecular_graphics 'ORTEP-3 for Windows; Ferrugia L J (1997), J. Appl. Cryst. 30, 565'
_computing_publication_material 'Bruker SHELXTL'
_computing_structure_refinement 'SHELXL-97 (Sheldrick, 1997)'
_computing_structure_solution 'SHELXS-97 (Sheldrick, 1990)'
_diffrn_ambient_temperature 100(2)
_diffrn_measured_fraction_theta_full 0.994
_diffrn_measured_fraction_theta_max 0.992
_diffrn_measurement_device_type 'APEXII platform CCD, Bruker'
_diffrn_measurement_method 'omega scans'
_diffrn_radiation_monochromator graphite
_diffrn_radiation_source 'fine-focus sealed tube'
_diffrn_radiation_type MoK\a
_diffrn_radiation_wavelength 0.71073
_diffrn_reflns_av_R_equivalents 0.0246
_diffrn_reflns_av_sigmaI/netI 0.0313
_diffrn_reflns_limit_h_max 12
_diffrn_reflns_limit_h_min -12
_diffrn_reflns_limit_k_max 15
_diffrn_reflns_limit_k_min -15
_diffrn_reflns_limit_l_max 16
_diffrn_reflns_limit_l_min -16
_diffrn_reflns_number 18003
_diffrn_reflns_theta_full 26.00
_diffrn_reflns_theta_max 26.50
_diffrn_reflns_theta_min 1.54
_exptl_absorpt_coefficient_mu 0.710
_exptl_absorpt_correction_T_max 0.8710
_exptl_absorpt_correction_T_min 0.8652
_exptl_absorpt_correction_type multi-scan
_exptl_absorpt_process_details 'SADABS based on Blessing's method; Blessing, Acta Cryst. (1995) A51 33-38'
_exptl_crystal_colour orange
_exptl_crystal_density_diffrn 1.345
_exptl_crystal_density_method 'not measured'
_exptl_crystal_description block
_exptl_crystal_F_000 696
_exptl_crystal_size_max 0.21
_exptl_crystal_size_mid 0.20
_exptl_crystal_size_min 0.20
_refine_diff_density_max 0.827
_refine_diff_density_min -0.416
_refine_diff_density_rms 0.057
_refine_ls_extinction_method none
_refine_ls_goodness_of_fit_ref 1.037
_refine_ls_hydrogen_treatment constr
_refine_ls_matrix_type full
_refine_ls_number_parameters 396
_refine_ls_number_reflns 6712
_refine_ls_number_restraints 0
_refine_ls_restrained_S_all 1.037
_refine_ls_R_factor_all 0.0438
_refine_ls_R_factor_gt 0.0345
_refine_ls_shift/su_max 0.001
_refine_ls_shift/su_mean 0.000
_refine_ls_structure_factor_coef Fsqd
_refine_ls_weighting_details 'calc w=1/[\s^2^(Fo^2^)+(0.0492P)^2^+0.5360P] where P=(Fo^2^+2Fc^2^)/3'
_refine_ls_weighting_scheme calc
_refine_ls_wR_factor_gt 0.0866
_refine_ls_wR_factor_ref 0.0903
_reflns_number_gt 5710
_reflns_number_total 6712
_reflns_threshold_expression >2sigma(I)
_cod_data_source_file om900706z_si_002.cif
_cod_data_source_block IPrNiCpOTf_cmpd4
_cod_depositor_comments
;
The following automatic conversions were performed:
'_atom_site_symetry_multiplicity' tag replaced with
'_atom_site_symmetry_multiplicity'.

Automatic conversion script
Id: cif_correct_tags 1440 2010-10-19 06:21:57Z saulius 

The following automatic conversions were performed:

'_symmetry_cell_setting' value 'Triclinic' changed to 'triclinic'
according to /home/saulius/struct/CIF-dictionaries/cif_core.dic
dictionary named 'cif_core.dic' version 2.4.1 from 2010-06-29.

Automatic conversion script
Id: cif_fix_values 1715 2011-07-08 13:25:40Z adriana 
;
_cod_original_sg_symbol_Hall -P1
_cod_original_sg_symbol_H-M P-1
_cod_database_code 4067269

loop_
_symmetry_equiv_pos_as_xyz
'x, y, z'
'-x, -y, -z'

loop_
_atom_site_label
_atom_site_type_symbol
_atom_site_fract_x
_atom_site_fract_y
_atom_site_fract_z
_atom_site_U_iso_or_equiv
_atom_site_adp_type
_atom_site_occupancy
_atom_site_symmetry_multiplicity
_atom_site_calc_flag
_atom_site_refinement_flags
Ni1 Ni 0.94277(2) 0.702295(18) 0.694454(18) 0.01707(8) Uani 1 1 d .
S1 S 1.14835(5) 0.79402(4) 0.80221(4) 0.02200(12) Uani 1 1 d .
O1 O 1.01501(13) 0.81030(10) 0.77247(11) 0.0223(3) Uani 1 1 d .
O2 O 1.25595(14) 0.82130(14) 0.72507(11) 0.0366(4) Uani 1 1 d .
N1 N 0.68801(15) 0.83918(12) 0.69471(12) 0.0170(3) Uani 1 1 d .
N2 N 0.66268(14) 0.70130(12) 0.79512(12) 0.0170(3) Uani 1 1 d .
C10 C 0.68215(17) 0.59773(14) 0.84712(14) 0.0175(4) Uani 1 1 d .
F2 F 1.13450(15) 1.00093(10) 0.85221(11) 0.0439(4) Uani 1 1 d .
C15 C 0.63970(18) 0.50511(15) 0.80632(14) 0.0188(4) Uani 1 1 d .
C22 C 0.7793(2) 0.69830(16) 0.97986(15) 0.0239(4) Uani 1 1 d .
H22 H 0.8226 0.7426 0.9220 0.029 Uiso 1 1 calc R
C33 C 1.1369(2) 0.90184(17) 0.89453(17) 0.0307(5) Uani 1 1 d .
C1 C 0.75826(17) 0.75085(14) 0.73039(14) 0.0157(4) Uani 1 1 d .
F3 F 1.24335(16) 0.89036(12) 0.94172(12) 0.0536(4) Uani 1 1 d .
C3 C 0.53653(19) 0.75643(15) 0.79732(15) 0.0220(4) Uani 1 1 d .
H3 H 0.4546 0.7370 0.8362 0.026 Uiso 1 1 calc R
C6 C 0.8401(2) 1.08313(16) 0.57231(16) 0.0265(4) Uani 1 1 d .
H6 H 0.8750 1.1482 0.5899 0.032 Uiso 1 1 calc R
C12 C 0.7504(2) 0.49352(16) 0.98473(16) 0.0257(4) Uani 1 1 d .
H12 H 0.7886 0.4878 1.0449 0.031 Uiso 1 1 calc R
C4 C 0.74242(18) 0.91575(14) 0.61781(14) 0.0184(4) Uani 1 1 d .
C16 C 0.7853(2) 1.03816(16) 0.75950(15) 0.0247(4) Uani 1 1 d .
H16 H 0.8074 0.9685 0.7961 0.030 Uiso 1 1 calc R
O3 O 1.17089(17) 0.69598(12) 0.85820(12) 0.0375(4) Uani 1 1 d .
F1 F 1.02726(17) 0.89802(12) 0.96342(11) 0.0549(4) Uani 1 1 d .
C11 C 0.73759(18) 0.59503(15) 0.93649(14) 0.0200(4) Uani 1 1 d .
C5 C 0.79075(18) 1.01127(15) 0.64890(15) 0.0202(4) Uani 1 1 d .
C30 C 0.96336(19) 0.52576(15) 0.67546(16) 0.0245(4) Uani 1 1 d .
H30 H 0.9153 0.4733 0.7164 0.029 Uiso 1 1 calc R
C28 C 1.0252(2) 0.64862(16) 0.54488(16) 0.0267(4) Uani 1 1 d .
H28 H 1.0276 0.6901 0.4840 0.032 Uiso 1 1 calc R
C2 C 0.55238(18) 0.84232(15) 0.73415(16) 0.0226(4) Uani 1 1 d .
H2 H 0.4837 0.8953 0.7192 0.027 Uiso 1 1 calc R
C9 C 0.73670(19) 0.89397(15) 0.51663(15) 0.0219(4) Uani 1 1 d .
C31 C 1.0884(2) 0.55596(16) 0.68416(17) 0.0277(5) Uani 1 1 d .
H31 H 1.1411 0.5297 0.7335 0.033 Uiso 1 1 calc R
C14 C 0.6531(2) 0.40640(16) 0.85922(16) 0.0244(4) Uani 1 1 d .
H14 H 0.6237 0.3422 0.8347 0.029 Uiso 1 1 calc R
C32 C 1.1256(2) 0.63488(17) 0.60471(17) 0.0290(5) Uani 1 1 d .
H32 H 1.2056 0.6714 0.5949 0.035 Uiso 1 1 calc R
C29 C 0.9183(2) 0.58823(15) 0.59291(15) 0.0238(4) Uani 1 1 d .
H29 H 0.8319 0.5889 0.5739 0.029 Uiso 1 1 calc R
C8 C 0.7870(2) 0.96966(17) 0.44441(16) 0.0286(5) Uani 1 1 d .
H8 H 0.7850 0.9574 0.3750 0.034 Uiso 1 1 calc R
C13 C 0.7083(2) 0.40074(16) 0.94652(16) 0.0282(5) Uani 1 1 d .
H13 H 0.7177 0.3325 0.9809 0.034 Uiso 1 1 calc R
C26 C 0.6426(2) 0.41514(17) 0.63745(16) 0.0281(5) Uani 1 1 d .
H26A H 0.7408 0.4140 0.6265 0.042 Uiso 1 1 calc R
H26B H 0.6106 0.4263 0.5726 0.042 Uiso 1 1 calc R
H26C H 0.6155 0.3452 0.6675 0.042 Uiso 1 1 calc R
C25 C 0.58124(19) 0.50915(15) 0.70913(15) 0.0216(4) Uani 1 1 d .
H25 H 0.6019 0.5799 0.6737 0.026 Uiso 1 1 calc R
C17 C 0.6442(2) 1.08553(18) 0.80737(17) 0.0331(5) Uani 1 1 d .
H17A H 0.6166 1.1497 0.7682 0.050 Uiso 1 1 calc R
H17B H 0.6453 1.1074 0.8770 0.050 Uiso 1 1 calc R
H17C H 0.5806 1.0298 0.8074 0.050 Uiso 1 1 calc R
C7 C 0.8397(2) 1.06246(18) 0.47226(17) 0.0304(5) Uani 1 1 d .
H7 H 0.8759 1.1122 0.4218 0.036 Uiso 1 1 calc R
C24 C 0.8808(2) 0.67394(19) 1.05159(17) 0.0341(5) Uani 1 1 d .
H24A H 0.8377 0.6377 1.1128 0.051 Uiso 1 1 calc R
H24B H 0.9129 0.7427 1.0699 0.051 Uiso 1 1 calc R
H24C H 0.9570 0.6257 1.0181 0.051 Uiso 1 1 calc R
C19 C 0.6703(2) 0.79605(17) 0.48594(17) 0.0299(5) Uani 1 1 d .
H19 H 0.6677 0.7407 0.5421 0.036 Uiso 1 1 calc R
C18 C 0.8866(2) 1.11976(18) 0.77536(18) 0.0350(5) Uani 1 1 d .
H18A H 0.9759 1.0941 0.7394 0.052 Uiso 1 1 calc R
H18B H 0.8897 1.1251 0.8477 0.052 Uiso 1 1 calc R
H18C H 0.8588 1.1920 0.7490 0.052 Uiso 1 1 calc R
C27 C 0.4281(2) 0.50632(18) 0.73021(17) 0.0296(5) Uani 1 1 d .
H27A H 0.4052 0.4382 0.7661 0.044 Uiso 1 1 calc R
H27B H 0.3934 0.5097 0.6661 0.044 Uiso 1 1 calc R
H27C H 0.3876 0.5692 0.7719 0.044 Uiso 1 1 calc R
C23 C 0.6566(2) 0.76820(19) 1.03402(19) 0.0377(5) Uani 1 1 d .
H23A H 0.5939 0.7874 0.9867 0.057 Uiso 1 1 calc R
H23B H 0.6854 0.8354 1.0588 0.057 Uiso 1 1 calc R
H23C H 0.6119 0.7266 1.0912 0.057 Uiso 1 1 calc R
C21 C 0.5251(3) 0.8318(2) 0.4732(2) 0.0464(7) Uani 1 1 d .
H21A H 0.4758 0.8633 0.5366 0.070 Uiso 1 1 calc R
H21B H 0.4817 0.7680 0.4559 0.070 Uiso 1 1 calc R
H21C H 0.5248 0.8869 0.4190 0.070 Uiso 1 1 calc R
C20 C 0.7472(3) 0.7408(2) 0.38971(19) 0.0469(7) Uani 1 1 d .
H20A H 0.7399 0.7897 0.3316 0.070 Uiso 1 1 calc R
H20B H 0.7090 0.6720 0.3796 0.070 Uiso 1 1 calc R
H20C H 0.8421 0.7255 0.3963 0.070 Uiso 1 1 calc R

loop_
_atom_site_aniso_label
_atom_site_aniso_U_11
_atom_site_aniso_U_22
_atom_site_aniso_U_33
_atom_site_aniso_U_23
_atom_site_aniso_U_13
_atom_site_aniso_U_12
Ni1 0.01210(12) 0.01402(13) 0.02380(14) 0.00020(9) 0.00058(9) -0.00078(8)
S1 0.0202(2) 0.0253(3) 0.0202(2) 0.00124(19) -0.00432(19) 0.00127(19)
O1 0.0145(6) 0.0173(7) 0.0340(8) -0.0017(6) -0.0005(6) -0.0017(5)
O2 0.0174(7) 0.0642(11) 0.0285(8) 0.0003(8) -0.0020(6) -0.0081(7)
N1 0.0141(7) 0.0131(7) 0.0231(8) 0.0030(6) -0.0017(6) -0.0007(6)
N2 0.0124(7) 0.0141(7) 0.0234(8) 0.0032(6) -0.0002(6) -0.0012(6)
C10 0.0123(8) 0.0154(9) 0.0229(10) 0.0033(7) 0.0025(7) -0.0007(7)
F2 0.0540(9) 0.0249(7) 0.0576(9) 0.0023(6) -0.0211(7) -0.0082(6)
C15 0.0131(9) 0.0177(9) 0.0238(10) 0.0016(7) 0.0022(7) -0.0017(7)
C22 0.0240(10) 0.0248(10) 0.0226(10) 0.0025(8) -0.0006(8) -0.0076(8)
C33 0.0368(12) 0.0262(11) 0.0296(12) 0.0001(9) -0.0072(10) -0.0020(9)
C1 0.0159(9) 0.0125(8) 0.0186(9) 0.0000(7) -0.0017(7) -0.0024(7)
F3 0.0673(10) 0.0512(9) 0.0511(9) -0.0101(7) -0.0390(8) 0.0038(8)
C3 0.0136(9) 0.0199(9) 0.0310(11) 0.0017(8) 0.0002(8) -0.0004(7)
C6 0.0271(11) 0.0197(10) 0.0339(12) 0.0079(8) -0.0072(9) -0.0070(8)
C12 0.0251(10) 0.0262(10) 0.0252(11) 0.0067(8) -0.0038(8) -0.0015(8)
C4 0.0148(9) 0.0147(9) 0.0247(10) 0.0044(7) -0.0019(7) 0.0011(7)
C16 0.0285(11) 0.0180(9) 0.0274(11) 0.0005(8) -0.0053(9) -0.0007(8)
O3 0.0569(11) 0.0260(8) 0.0309(9) -0.0001(7) -0.0169(8) 0.0084(7)
F1 0.0677(11) 0.0460(9) 0.0441(9) -0.0208(7) 0.0181(8) -0.0132(8)
C11 0.0147(9) 0.0203(9) 0.0233(10) 0.0029(8) 0.0010(7) -0.0012(7)
C5 0.0186(9) 0.0158(9) 0.0257(10) 0.0043(7) -0.0042(8) 0.0007(7)
C30 0.0211(10) 0.0142(9) 0.0355(12) -0.0025(8) 0.0015(8) 0.0014(7)
C28 0.0301(11) 0.0222(10) 0.0245(11) -0.0042(8) 0.0068(9) -0.0045(8)
C2 0.0139(9) 0.0176(9) 0.0354(11) 0.0041(8) -0.0033(8) 0.0007(7)
C9 0.0194(9) 0.0190(9) 0.0272(10) 0.0012(8) -0.0058(8) 0.0027(7)
C31 0.0211(10) 0.0184(10) 0.0420(13) -0.0052(9) -0.0029(9) 0.0047(8)
C14 0.0249(10) 0.0157(9) 0.0317(11) 0.0026(8) -0.0017(9) -0.0040(8)
C32 0.0183(10) 0.0235(10) 0.0412(13) -0.0104(9) 0.0078(9) -0.0016(8)
C29 0.0207(10) 0.0183(9) 0.0309(11) -0.0063(8) 0.0004(8) -0.0010(7)
C8 0.0318(11) 0.0302(11) 0.0230(11) 0.0035(9) -0.0053(9) 0.0023(9)
C13 0.0322(11) 0.0189(10) 0.0320(12) 0.0082(8) -0.0032(9) -0.0005(8)
C26 0.0265(11) 0.0273(11) 0.0305(11) -0.0047(9) -0.0018(9) -0.0074(8)
C25 0.0206(10) 0.0187(9) 0.0255(10) 0.0020(8) -0.0029(8) -0.0045(7)
C17 0.0336(12) 0.0278(11) 0.0366(13) -0.0077(10) -0.0021(10) -0.0007(9)
C7 0.0300(11) 0.0283(11) 0.0323(12) 0.0140(9) -0.0037(9) -0.0055(9)
C24 0.0353(12) 0.0416(13) 0.0283(12) 0.0025(10) -0.0091(10) -0.0121(10)
C19 0.0366(12) 0.0219(10) 0.0339(12) -0.0037(9) -0.0138(10) -0.0016(9)
C18 0.0357(12) 0.0328(12) 0.0388(13) -0.0059(10) -0.0113(10) -0.0048(10)
C27 0.0207(10) 0.0347(12) 0.0344(12) -0.0004(9) -0.0059(9) -0.0044(9)
C23 0.0351(13) 0.0333(12) 0.0432(14) -0.0131(10) -0.0013(11) -0.0016(10)
C21 0.0424(14) 0.0380(14) 0.0660(18) -0.0157(13) -0.0282(13) -0.0032(11)
C20 0.0635(18) 0.0377(14) 0.0421(15) -0.0151(11) -0.0191(13) 0.0046(12)

loop_
_atom_type_symbol
_atom_type_description
_atom_type_scat_dispersion_real
_atom_type_scat_dispersion_imag
_atom_type_scat_source
C C 0.0033 0.0016 'International Tables Vol C Tables 4.2.6.8 and 6.1.1.4'
H H 0.0000 0.0000 'International Tables Vol C Tables 4.2.6.8 and 6.1.1.4'
N N 0.0061 0.0033 'International Tables Vol C Tables 4.2.6.8 and 6.1.1.4'
O O 0.0106 0.0060 'International Tables Vol C Tables 4.2.6.8 and 6.1.1.4'
S S 0.1246 0.1234 'International Tables Vol C Tables 4.2.6.8 and 6.1.1.4'
Ni Ni 0.3393 1.1124 'International Tables Vol C Tables 4.2.6.8 and 6.1.1.4'
F F 0.0171 0.0103 'International Tables Vol C Tables 4.2.6.8 and 6.1.1.4'

loop_
_geom_angle_atom_site_label_1
_geom_angle_atom_site_label_2
_geom_angle_atom_site_label_3
_geom_angle
C1 Ni1 O1 97.68(6)
C1 Ni1 C29 96.43(8)
O1 Ni1 C29 164.83(7)
C1 Ni1 C28 121.38(8)
O1 Ni1 C28 126.13(7)
C29 Ni1 C28 39.84(8)
C1 Ni1 C32 159.27(8)
O1 Ni1 C32 99.70(7)
C29 Ni1 C32 65.40(8)
C28 Ni1 C32 38.02(8)
C1 Ni1 C30 109.21(7)
O1 Ni1 C30 137.45(7)
C29 Ni1 C30 40.03(8)
C28 Ni1 C30 65.38(8)
C32 Ni1 C30 63.90(8)
C1 Ni1 C31 143.63(8)
O1 Ni1 C31 105.82(7)
C29 Ni1 C31 64.79(8)
C28 Ni1 C31 64.37(8)
C32 Ni1 C31 38.84(8)
C30 Ni1 C31 36.62(7)
O3 S1 O2 116.54(10)
O3 S1 O1 114.52(9)
O2 S1 O1 114.28(9)
O3 S1 C33 103.91(10)
O2 S1 C33 103.78(10)
O1 S1 C33 101.16(9)
S1 O1 Ni1 123.23(8)
C1 N1 C2 111.42(15)
C1 N1 C4 125.59(15)
C2 N1 C4 122.73(15)
C1 N2 C3 111.35(15)
C1 N2 C10 126.17(14)
C3 N2 C10 122.10(15)
C15 C10 C11 123.42(17)
C15 C10 N2 117.31(16)
C11 C10 N2 119.23(16)
C14 C15 C10 117.10(18)
C14 C15 C25 120.11(17)
C10 C15 C25 122.79(16)
C11 C22 C24 113.10(17)
C11 C22 C23 110.93(16)
C24 C22 C23 109.55(18)
C11 C22 H22 107.7
C24 C22 H22 107.7
C23 C22 H22 107.7
F1 C33 F2 108.15(18)
F1 C33 F3 108.20(19)
F2 C33 F3 107.17(18)
F1 C33 S1 110.95(15)
F2 C33 S1 112.19(15)
F3 C33 S1 110.03(15)
N1 C1 N2 103.54(15)
N1 C1 Ni1 128.83(13)
N2 C1 Ni1 127.55(13)
C2 C3 N2 106.78(16)
C2 C3 H3 126.6
N2 C3 H3 126.6
C7 C6 C5 121.84(19)
C7 C6 H6 119.1
C5 C6 H6 119.1
C13 C12 C11 121.21(19)
C13 C12 H12 119.4
C11 C12 H12 119.4
C9 C4 C5 123.20(17)
C9 C4 N1 118.25(16)
C5 C4 N1 118.44(16)
C5 C16 C17 111.23(17)
C5 C16 C18 112.70(17)
C17 C16 C18 108.53(17)
C5 C16 H16 108.1
C17 C16 H16 108.1
C18 C16 H16 108.1
C12 C11 C10 116.61(18)
C12 C11 C22 121.58(18)
C10 C11 C22 121.80(16)
C6 C5 C4 116.31(18)
C6 C5 C16 121.16(17)
C4 C5 C16 122.48(17)
C31 C30 C29 107.65(18)
C31 C30 Ni1 73.19(11)
C29 C30 Ni1 64.86(10)
C31 C30 H30 126.2
C29 C30 H30 126.2
Ni1 C30 H30 127.2
C32 C28 C29 106.52(19)
C32 C28 Ni1 71.27(12)
C29 C28 Ni1 66.18(11)
C32 C28 H28 126.7
C29 C28 H28 126.7
Ni1 C28 H28 127.3
C3 C2 N1 106.88(16)
C3 C2 H2 126.6
N1 C2 H2 126.6
C8 C9 C4 117.24(18)
C8 C9 C19 120.48(18)
C4 C9 C19 122.16(18)
C30 C31 C32 107.84(19)
C30 C31 Ni1 70.19(11)
C32 C31 Ni1 68.16(11)
C30 C31 H31 126.1
C32 C31 H31 126.1
Ni1 C31 H31 127.1
C13 C14 C15 120.93(18)
C13 C14 H14 119.5
C15 C14 H14 119.5
C28 C32 C31 109.07(18)
C28 C32 Ni1 70.71(11)
C31 C32 Ni1 73.00(11)
C28 C32 H32 125.5
C31 C32 H32 125.5
Ni1 C32 H32 122.4
C28 C29 C30 108.37(18)
C28 C29 Ni1 73.98(11)
C30 C29 Ni1 75.10(11)
C28 C29 H29 125.8
C30 C29 H29 125.8
Ni1 C29 H29 117.1
C7 C8 C9 120.9(2)
C7 C8 H8 119.5
C9 C8 H8 119.5
C14 C13 C12 120.72(18)
C14 C13 H13 119.6
C12 C13 H13 119.6
C25 C26 H26A 109.5
C25 C26 H26B 109.5
H26A C26 H26B 109.5
C25 C26 H26C 109.5
H26A C26 H26C 109.5
H26B C26 H26C 109.5
C15 C25 C27 111.52(16)
C15 C25 C26 112.37(16)
C27 C25 C26 108.99(16)
C15 C25 H25 107.9
C27 C25 H25 107.9
C26 C25 H25 107.9
C16 C17 H17A 109.5
C16 C17 H17B 109.5
H17A C17 H17B 109.5
C16 C17 H17C 109.5
H17A C17 H17C 109.5
H17B C17 H17C 109.5
C6 C7 C8 120.42(19)
C6 C7 H7 119.8
C8 C7 H7 119.8
C22 C24 H24A 109.5
C22 C24 H24B 109.5
H24A C24 H24B 109.5
C22 C24 H24C 109.5
H24A C24 H24C 109.5
H24B C24 H24C 109.5
C9 C19 C20 112.92(19)
C9 C19 C21 109.73(17)
C20 C19 C21 110.4(2)
C9 C19 H19 107.9
C20 C19 H19 107.9
C21 C19 H19 107.9
C16 C18 H18A 109.5
C16 C18 H18B 109.5
H18A C18 H18B 109.5
C16 C18 H18C 109.5
H18A C18 H18C 109.5
H18B C18 H18C 109.5
C25 C27 H27A 109.5
C25 C27 H27B 109.5
H27A C27 H27B 109.5
C25 C27 H27C 109.5
H27A C27 H27C 109.5
H27B C27 H27C 109.5
C22 C23 H23A 109.5
C22 C23 H23B 109.5
H23A C23 H23B 109.5
C22 C23 H23C 109.5
H23A C23 H23C 109.5
H23B C23 H23C 109.5
C19 C21 H21A 109.5
C19 C21 H21B 109.5
H21A C21 H21B 109.5
C19 C21 H21C 109.5
H21A C21 H21C 109.5
H21B C21 H21C 109.5
C19 C20 H20A 109.5
C19 C20 H20B 109.5
H20A C20 H20B 109.5
C19 C20 H20C 109.5
H20A C20 H20C 109.5
H20B C20 H20C 109.5

loop_
_geom_bond_atom_site_label_1
_geom_bond_atom_site_label_2
_geom_bond_distance
Ni1 C1 1.8952(18)
Ni1 O1 1.9677(14)
Ni1 C29 2.0321(19)
Ni1 C28 2.135(2)
Ni1 C32 2.1422(19)
Ni1 C30 2.1692(19)
Ni1 C31 2.2071(19)
S1 O3 1.4220(15)
S1 O2 1.4299(15)
S1 O1 1.4661(14)
S1 C33 1.814(2)
N1 C1 1.362(2)
N1 C2 1.385(2)
N1 C4 1.451(2)
N2 C1 1.364(2)
N2 C3 1.386(2)
N2 C10 1.446(2)
C10 C15 1.402(3)
C10 C11 1.404(3)
F2 C33 1.327(2)
C15 C14 1.394(3)
C15 C25 1.516(3)
C22 C11 1.525(3)
C22 C24 1.527(3)
C22 C23 1.530(3)
C22 H22 1.0000
C33 F1 1.325(3)
C33 F3 1.333(3)
C3 C2 1.339(3)
C3 H3 0.9500
C6 C7 1.372(3)
C6 C5 1.395(3)
C6 H6 0.9500
C12 C13 1.386(3)
C12 C11 1.393(3)
C12 H12 0.9500
C4 C9 1.400(3)
C4 C5 1.405(3)
C16 C5 1.518(3)
C16 C17 1.534(3)
C16 C18 1.537(3)
C16 H16 1.0000
C30 C31 1.375(3)
C30 C29 1.444(3)
C30 H30 0.9500
C28 C32 1.393(3)
C28 C29 1.423(3)
C28 H28 0.9500
C2 H2 0.9500
C9 C8 1.391(3)
C9 C19 1.523(3)
C31 C32 1.447(3)
C31 H31 0.9500
C14 C13 1.377(3)
C14 H14 0.9500
C32 H32 0.9500
C29 H29 0.9500
C8 C7 1.382(3)
C8 H8 0.9500
C13 H13 0.9500
C26 C25 1.536(3)
C26 H26A 0.9800
C26 H26B 0.9800
C26 H26C 0.9800
C25 C27 1.534(3)
C25 H25 1.0000
C17 H17A 0.9800
C17 H17B 0.9800
C17 H17C 0.9800
C7 H7 0.9500
C24 H24A 0.9800
C24 H24B 0.9800
C24 H24C 0.9800
C19 C20 1.530(3)
C19 C21 1.532(3)
C19 H19 1.0000
C18 H18A 0.9800
C18 H18B 0.9800
C18 H18C 0.9800
C27 H27A 0.9800
C27 H27B 0.9800
C27 H27C 0.9800
C23 H23A 0.9800
C23 H23B 0.9800
C23 H23C 0.9800
C21 H21A 0.9800
C21 H21B 0.9800
C21 H21C 0.9800
C20 H20A 0.9800
C20 H20B 0.9800
C20 H20C 0.9800
